data_1528138
loop_
_publ_author_name
'Tomey, E.'
'Fagan, A.'
'Isnard, O.'
'Fruchart, D.'
'Desmoulins, C.'
'Soubeyroux, J.L.'
'Miraglia, S.'

_publ_section_title
;
 Modulation of spin orientation transitions in the series R (Fe, M12) Xy
 (R= Y, Nd, Ho; M= Mo, Ti; X= N, H)
;
_journal_name_full 'Journal of Alloys Compd.'
_journal_page_first 233
_journal_page_last 238
_journal_volume 191
_journal_year 1993
_chemical_formula_sum 'Fe10.2 Mo1.8 Nd'
_space_group_IT_number 139
_symmetry_space_group_name_Hall '-I 4 2'
_symmetry_space_group_name_H-M 'I 4/m m m'
_cell_angle_alpha 90
_cell_angle_beta 90
_cell_angle_gamma 90
_cell_formula_units_Z 2
_cell_length_a 8.5952
_cell_length_b 8.5952
_cell_length_c 4.7908
_cell_volume 353.932
_citation_journal_id_ASTM JALCEU
_cod_data_source_file Tomey_JALCEU_1993_470.cif
_cod_data_source_block Fe10.2Mo1.8Nd1
_cod_original_cell_volume 353.9321
_cod_original_formula_sum 'Fe10.2 Mo1.8 Nd1'
_cod_database_code 1528138

loop_
_symmetry_equiv_pos_as_xyz
x,y,z
-y,x,z
-x,-y,z
y,-x,z
x,-y,-z
y,x,-z
-x,y,-z
-y,-x,-z
-x,-y,-z
y,-x,-z
x,y,-z
-y,x,-z
-x,y,z
-y,-x,z
x,-y,z
y,x,z
x+1/2,y+1/2,z+1/2
-y+1/2,x+1/2,z+1/2
-x+1/2,-y+1/2,z+1/2
y+1/2,-x+1/2,z+1/2
x+1/2,-y+1/2,-z+1/2
y+1/2,x+1/2,-z+1/2
-x+1/2,y+1/2,-z+1/2
-y+1/2,-x+1/2,-z+1/2
-x+1/2,-y+1/2,-z+1/2
y+1/2,-x+1/2,-z+1/2
x+1/2,y+1/2,-z+1/2
-y+1/2,x+1/2,-z+1/2
-x+1/2,y+1/2,z+1/2
-y+1/2,-x+1/2,z+1/2
x+1/2,-y+1/2,z+1/2
y+1/2,x+1/2,z+1/2

loop_
_atom_site_label
_atom_site_type_symbol
_atom_site_fract_x
_atom_site_fract_y
_atom_site_fract_z
_atom_site_occupancy
_atom_site_U_iso_or_equiv
Nd1 Nd 0 0 0 1 0.0
Fe3 Fe 0.2747 0.5 0 0.55 0.0
Fe2 Fe 0.3604 0 0 1 0.0
Fe1 Fe 0.25 0.25 0.25 1 0.0
Mo3 Mo 0.2747 0.5 0 0.45 0.0
